data_1517171
loop_
_publ_author_name
'Braunschweig, Holger'
'Dewhurst, Rian D.'
'Hupp, Florian'
'Kaufmann, Christina'
'Phukan, Ashwini K.'
'Schneider, Christoph'
'Ye, Qing'

_publ_section_title
;
 Gauging metal Lewis basicity of zerovalent iron complexes via metal-only
 Lewis pairs
;
_journal_issue 10
_journal_name_full 'Chemical Science'
_journal_page_first 4099
_journal_paper_doi 10.1039/C4SC01539H
_journal_volume 5
_journal_year 2014
_chemical_formula_moiety 'C9 H18 Cl3 Fe Ga O3 P2'
_chemical_formula_sum 'C9 H18 Cl3 Fe Ga O3 P2'
_chemical_formula_weight 468.09
_chemical_name_common
;
?
;
_chemical_name_systematic
;
?
;
_space_group_IT_number 14
_symmetry_cell_setting monoclinic
_symmetry_space_group_name_Hall '-P 2ybc'
_symmetry_space_group_name_H-M 'P 1 21/c 1'
_atom_sites_solution_hydrogens geom
_atom_sites_solution_primary direct
_atom_sites_solution_secondary difmap
_audit_creation_method SHELXL-97
_cell_angle_alpha 90.00
_cell_angle_beta 109.018(3)
_cell_angle_gamma 90.00
_cell_formula_units_Z 8
_cell_length_a 17.8670(16)
_cell_length_b 13.5823(12)
_cell_length_c 15.9356(14)
_cell_measurement_reflns_used 9919
_cell_measurement_temperature 100(2)
_cell_measurement_theta_max 26.75
_cell_measurement_theta_min 2.41
_cell_volume 3656.1(6)
_computing_cell_refinement 'Saint+ ver. 7.68A (Bruker AXS)'
_computing_data_collection 'APEX2 ver. 2010.3 (Bruker AXS)'
_computing_data_reduction 'Saint+ ver. 7.68A (Bruker AXS)'
_computing_molecular_graphics 'XP ver. 5.1 (Bruker AXS, 1998)'
_computing_publication_material 'SHELXL-97 (Sheldrick, 2008)'
_computing_structure_refinement 'SHELXL-97 (Sheldrick, 1997)'
_computing_structure_solution 'SHELXS-97 (Sheldrick, 1990)'
_diffrn_ambient_temperature 100(2)
_diffrn_detector_area_resol_mean 8.333
_diffrn_measured_fraction_theta_full 1.000
_diffrn_measured_fraction_theta_max 1.000
_diffrn_measurement_device_type 'Bruker X8-APEX II'
_diffrn_measurement_method '\f and \w scans'
_diffrn_radiation_monochromator 'multi-layer mirror'
_diffrn_radiation_source 'rotating anode'
_diffrn_radiation_type MoK\a
_diffrn_radiation_wavelength 0.71073
_diffrn_reflns_av_R_equivalents 0.0720
_diffrn_reflns_av_sigmaI/netI 0.0397
_diffrn_reflns_limit_h_max 22
_diffrn_reflns_limit_h_min -22
_diffrn_reflns_limit_k_max 16
_diffrn_reflns_limit_k_min -16
_diffrn_reflns_limit_l_max 19
_diffrn_reflns_limit_l_min -19
_diffrn_reflns_number 61891
_diffrn_reflns_theta_full 26.00
_diffrn_reflns_theta_max 26.37
_diffrn_reflns_theta_min 1.21
_exptl_absorpt_coefficient_mu 2.879
_exptl_absorpt_correction_T_max 0.7454
_exptl_absorpt_correction_T_min 0.6012
_exptl_absorpt_correction_type multi-scan
_exptl_absorpt_process_details 'Sadabs 2008/1 (Bruker 2008)'
_exptl_crystal_colour colourless
_exptl_crystal_density_diffrn 1.701
_exptl_crystal_density_method 'not measured'
_exptl_crystal_description plate
_exptl_crystal_F_000 1872
_exptl_crystal_size_max 0.32
_exptl_crystal_size_mid 0.09
_exptl_crystal_size_min 0.02
_refine_diff_density_max 1.328
_refine_diff_density_min -0.977
_refine_diff_density_rms 0.129
_refine_ls_extinction_method none
_refine_ls_goodness_of_fit_ref 1.008
_refine_ls_hydrogen_treatment constr
_refine_ls_matrix_type full
_refine_ls_number_parameters 355
_refine_ls_number_reflns 7463
_refine_ls_number_restraints 0
_refine_ls_restrained_S_all 1.008
_refine_ls_R_factor_all 0.0521
_refine_ls_R_factor_gt 0.0366
_refine_ls_shift/su_max 0.001
_refine_ls_shift/su_mean 0.000
_refine_ls_structure_factor_coef Fsqd
_refine_ls_weighting_details 'calc w=1/[\s^2^(Fo^2^)+(0.0602P)^2^+0.0000P] where P=(Fo^2^+2Fc^2^)/3'
_refine_ls_weighting_scheme calc
_refine_ls_wR_factor_gt 0.0873
_refine_ls_wR_factor_ref 0.0954
_reflns_number_gt 5941
_reflns_number_total 7463
_reflns_threshold_expression >2sigma(I)
_cod_data_source_file c4sc01539h2.cif
_cod_data_source_block 2d
_cod_depositor_comments
;
The following automatic conversions were performed:

'_symmetry_cell_setting' value 'Monoclinic' changed to 'monoclinic'
according to
/usr/data/users/saulius/crontab/automatic-downloads/rss-feeds/RSC/lib/dictionaries/cif_core.dic
dictionary named 'cif_core.dic' version 2.4.2 from 2011-04-26.

Automatic conversion script
Id: cif_fix_values 2281 2013-09-26 08:29:07Z andrius 

 Adding full bibliography for 1517166--1517175.cif.
;
_cod_original_sg_symbol_H-M P2(1)/c
_cod_database_code 1517171

loop_
_symmetry_equiv_pos_as_xyz
'x, y, z'
'-x, y+1/2, -z+1/2'
'-x, -y, -z'
'x, -y-1/2, z-1/2'

loop_
_atom_site_label
_atom_site_type_symbol
_atom_site_fract_x
_atom_site_fract_y
_atom_site_fract_z
_atom_site_U_iso_or_equiv
_atom_site_adp_type
_atom_site_occupancy
_atom_site_symmetry_multiplicity
_atom_site_calc_flag
_atom_site_refinement_flags
Ga1 Ga 0.09930(2) 0.25249(3) 0.38051(2) 0.01355(10) Uani 1 1 d .
Fe1 Fe 0.16770(3) 0.32340(3) 0.28326(3) 0.01054(11) Uani 1 1 d .
Cl1 Cl -0.02858(5) 0.21735(6) 0.31857(6) 0.02122(19) Uani 1 1 d .
P1 P 0.28598(5) 0.27455(6) 0.37894(6) 0.01333(18) Uani 1 1 d .
O1 O 0.25155(14) 0.38008(19) 0.15963(16) 0.0236(6) Uani 1 1 d .
C1 C 0.21861(19) 0.3595(2) 0.2074(2) 0.0159(7) Uani 1 1 d .
Ga2 Ga 0.40783(2) 0.77246(3) 0.29309(2) 0.01342(10) Uani 1 1 d .
Fe2 Fe 0.31572(3) 0.75118(3) 0.14089(3) 0.01151(11) Uani 1 1 d .
Cl2 Cl 0.14497(5) 0.10327(6) 0.43400(5) 0.01946(19) Uani 1 1 d .
P2 P 0.05374(5) 0.39021(6) 0.19246(5) 0.01327(18) Uani 1 1 d .
O2 O 0.12220(14) 0.12575(17) 0.21027(15) 0.0180(5) Uani 1 1 d .
C2 C 0.13951(19) 0.2024(2) 0.2391(2) 0.0136(7) Uani 1 1 d .
Cl3 Cl 0.10238(6) 0.33994(7) 0.49857(6) 0.0302(2) Uani 1 1 d .
P3 P 0.38591(5) 0.61760(6) 0.12429(5) 0.01364(18) Uani 1 1 d .
O3 O 0.18889(15) 0.50148(18) 0.39266(16) 0.0239(6) Uani 1 1 d .
C3 C 0.17956(19) 0.4313(3) 0.3500(2) 0.0152(7) Uani 1 1 d .
Cl4 Cl 0.53531(5) 0.75365(7) 0.30576(6) 0.0222(2) Uani 1 1 d .
P4 P 0.23622(5) 0.87667(7) 0.15353(6) 0.01483(19) Uani 1 1 d .
O4 O 0.43277(14) 0.89064(17) 0.11735(16) 0.0197(5) Uani 1 1 d .
C4 C 0.3675(2) 0.3520(3) 0.3741(2) 0.0219(8) Uani 1 1 d .
H4A H 0.3545 0.4212 0.3799 0.033 Uiso 1 1 calc R
H4B H 0.3764 0.3421 0.3172 0.033 Uiso 1 1 calc R
H4C H 0.4156 0.3344 0.4227 0.033 Uiso 1 1 calc R
O5 O 0.21907(16) 0.7314(2) -0.04700(16) 0.0307(7) Uani 1 1 d .
Cl5 Cl 0.41261(5) 0.92325(6) 0.35055(5) 0.01999(19) Uani 1 1 d .
C5 C 0.3159(2) 0.1526(3) 0.3584(2) 0.0205(8) Uani 1 1 d .
H5A H 0.3673 0.1370 0.4024 0.031 Uiso 1 1 calc R
H5B H 0.3202 0.1498 0.2987 0.031 Uiso 1 1 calc R
H5C H 0.2764 0.1046 0.3630 0.031 Uiso 1 1 calc R
O6 O 0.23242(15) 0.62083(19) 0.22695(17) 0.0255(6) Uani 1 1 d .
Cl6 Cl 0.39117(6) 0.67634(7) 0.39773(5) 0.0265(2) Uani 1 1 d .
C6 C 0.2997(2) 0.2765(3) 0.4965(2) 0.0221(8) Uani 1 1 d .
H6A H 0.2643 0.2284 0.5097 0.033 Uiso 1 1 calc R
H6B H 0.2876 0.3424 0.5136 0.033 Uiso 1 1 calc R
H6C H 0.3548 0.2599 0.5300 0.033 Uiso 1 1 calc R
C7 C -0.0158(2) 0.3079(3) 0.1168(2) 0.0228(8) Uani 1 1 d .
H7A H -0.0609 0.3458 0.0791 0.034 Uiso 1 1 calc R
H7B H -0.0345 0.2591 0.1507 0.034 Uiso 1 1 calc R
H7C H 0.0103 0.2742 0.0795 0.034 Uiso 1 1 calc R
C8 C -0.0028(2) 0.4594(3) 0.2478(2) 0.0185(7) Uani 1 1 d .
H8A H 0.0280 0.5165 0.2777 0.028 Uiso 1 1 calc R
H8B H -0.0148 0.4174 0.2918 0.028 Uiso 1 1 calc R
H8C H -0.0524 0.4819 0.2041 0.028 Uiso 1 1 calc R
C9 C 0.0704(2) 0.4804(3) 0.1170(2) 0.0200(8) Uani 1 1 d .
H9A H 0.0203 0.5132 0.0850 0.030 Uiso 1 1 calc R
H9B H 0.0911 0.4475 0.0744 0.030 Uiso 1 1 calc R
H9C H 0.1088 0.5294 0.1506 0.030 Uiso 1 1 calc R
C10 C 0.3881(2) 0.8355(2) 0.1269(2) 0.0153(7) Uani 1 1 d .
C12 C 0.2646(2) 0.6722(3) 0.1941(2) 0.0183(7) Uani 1 1 d .
C13 C 0.4695(2) 0.6456(2) 0.0889(2) 0.0177(7) Uani 1 1 d .
H13A H 0.4943 0.5842 0.0791 0.027 Uiso 1 1 calc R
H13B H 0.5081 0.6845 0.1348 0.027 Uiso 1 1 calc R
H13C H 0.4517 0.6834 0.0335 0.027 Uiso 1 1 calc R
C14 C 0.4233(2) 0.5357(2) 0.2185(2) 0.0196(8) Uani 1 1 d .
H14A H 0.3795 0.5143 0.2385 0.029 Uiso 1 1 calc R
H14B H 0.4627 0.5704 0.2670 0.029 Uiso 1 1 calc R
H14C H 0.4479 0.4781 0.2011 0.029 Uiso 1 1 calc R
C15 C 0.3286(2) 0.5340(3) 0.0393(2) 0.0235(8) Uani 1 1 d .
H15A H 0.3150 0.5662 -0.0188 0.035 Uiso 1 1 calc R
H15B H 0.2800 0.5157 0.0513 0.035 Uiso 1 1 calc R
H15C H 0.3599 0.4746 0.0393 0.035 Uiso 1 1 calc R
C16 C 0.1393(2) 0.8763(3) 0.0688(2) 0.0237(8) Uani 1 1 d .
H16A H 0.1128 0.8136 0.0707 0.036 Uiso 1 1 calc R
H16B H 0.1453 0.8847 0.0103 0.036 Uiso 1 1 calc R
H16C H 0.1074 0.9305 0.0799 0.036 Uiso 1 1 calc R
C17 C 0.2103(2) 0.8811(3) 0.2545(2) 0.0194(8) Uani 1 1 d .
H17A H 0.1773 0.9390 0.2532 0.029 Uiso 1 1 calc R
H17B H 0.2587 0.8851 0.3059 0.029 Uiso 1 1 calc R
H17C H 0.1810 0.8214 0.2589 0.029 Uiso 1 1 calc R
C18 C 0.2726(2) 0.9983(3) 0.1408(2) 0.0219(8) Uani 1 1 d .
H18A H 0.2329 1.0476 0.1420 0.033 Uiso 1 1 calc R
H18B H 0.2828 1.0022 0.0841 0.033 Uiso 1 1 calc R
H18C H 0.3218 1.0109 0.1896 0.033 Uiso 1 1 calc R
C11 C 0.2565(2) 0.7389(3) 0.0261(2) 0.0200(8) Uani 1 1 d .

loop_
_atom_site_aniso_label
_atom_site_aniso_U_11
_atom_site_aniso_U_22
_atom_site_aniso_U_33
_atom_site_aniso_U_23
_atom_site_aniso_U_13
_atom_site_aniso_U_12
Ga1 0.0178(2) 0.0167(2) 0.00884(18) -0.00118(14) 0.00806(15) -0.00200(15)
Fe1 0.0139(2) 0.0131(2) 0.0059(2) -0.00019(17) 0.00495(18) 0.00041(19)
Cl1 0.0173(4) 0.0201(4) 0.0282(5) 0.0030(4) 0.0101(4) -0.0004(4)
P1 0.0148(4) 0.0168(4) 0.0085(4) 0.0012(3) 0.0040(3) -0.0001(4)
O1 0.0259(14) 0.0351(15) 0.0140(13) 0.0052(11) 0.0122(11) -0.0022(12)
C1 0.0168(17) 0.0167(18) 0.0116(16) -0.0008(13) 0.0011(14) 0.0000(14)
Ga2 0.0189(2) 0.0155(2) 0.00590(18) -0.00058(13) 0.00410(15) -0.00180(15)
Fe2 0.0135(2) 0.0154(3) 0.0063(2) -0.00021(17) 0.00418(19) -0.00130(19)
Cl2 0.0216(4) 0.0225(4) 0.0140(4) 0.0070(3) 0.0053(3) -0.0011(4)
P2 0.0154(4) 0.0167(4) 0.0085(4) -0.0002(3) 0.0049(3) 0.0025(4)
O2 0.0281(14) 0.0151(13) 0.0135(12) -0.0019(10) 0.0102(10) 0.0002(11)
C2 0.0153(17) 0.0196(19) 0.0080(15) 0.0038(13) 0.0065(13) 0.0035(14)
Cl3 0.0451(6) 0.0351(6) 0.0204(5) -0.0139(4) 0.0243(4) -0.0142(5)
P3 0.0189(4) 0.0149(4) 0.0091(4) -0.0014(3) 0.0073(3) -0.0018(4)
O3 0.0336(15) 0.0200(14) 0.0185(13) -0.0057(11) 0.0089(11) -0.0017(12)
C3 0.0138(17) 0.0212(19) 0.0104(16) 0.0023(14) 0.0035(13) 0.0004(14)
Cl4 0.0173(4) 0.0302(5) 0.0152(4) -0.0014(3) 0.0002(3) 0.0015(4)
P4 0.0166(4) 0.0179(5) 0.0114(4) 0.0030(3) 0.0066(3) 0.0021(4)
O4 0.0227(13) 0.0210(13) 0.0179(13) 0.0012(10) 0.0099(11) -0.0039(11)
C4 0.0181(18) 0.026(2) 0.0208(19) 0.0033(15) 0.0059(15) -0.0033(16)
O5 0.0276(15) 0.0496(18) 0.0109(13) -0.0060(12) 0.0006(11) 0.0000(13)
Cl5 0.0272(5) 0.0182(4) 0.0154(4) -0.0048(3) 0.0081(4) -0.0039(4)
C5 0.0198(18) 0.0195(19) 0.0226(19) 0.0027(14) 0.0075(15) 0.0045(15)
O6 0.0269(14) 0.0273(15) 0.0266(14) 0.0048(11) 0.0144(12) -0.0084(12)
Cl6 0.0478(6) 0.0237(5) 0.0097(4) 0.0019(3) 0.0118(4) -0.0078(4)
C6 0.0222(19) 0.033(2) 0.0092(16) 0.0013(15) 0.0022(14) -0.0011(17)
C7 0.0190(18) 0.025(2) 0.0198(19) -0.0041(15) -0.0002(15) 0.0043(16)
C8 0.0227(18) 0.0201(18) 0.0158(17) 0.0016(14) 0.0106(15) 0.0060(15)
C9 0.0250(19) 0.024(2) 0.0134(17) 0.0068(14) 0.0097(15) 0.0058(16)
C10 0.0194(18) 0.0155(18) 0.0107(16) -0.0033(13) 0.0043(14) 0.0025(15)
C12 0.0152(17) 0.022(2) 0.0160(17) -0.0031(14) 0.0030(14) 0.0035(15)
C13 0.0227(18) 0.0164(18) 0.0182(17) 0.0024(14) 0.0124(15) 0.0020(15)
C14 0.029(2) 0.0161(18) 0.0166(18) 0.0044(14) 0.0110(15) 0.0017(15)
C15 0.034(2) 0.023(2) 0.0155(18) -0.0045(15) 0.0100(16) -0.0066(17)
C16 0.0175(18) 0.033(2) 0.0197(19) 0.0069(16) 0.0048(15) 0.0070(17)
C17 0.0209(18) 0.026(2) 0.0149(17) -0.0004(14) 0.0111(15) 0.0031(16)
C18 0.031(2) 0.0177(18) 0.0212(18) 0.0040(15) 0.0134(16) 0.0028(16)
C11 0.0206(19) 0.024(2) 0.0187(19) -0.0021(14) 0.0113(15) -0.0009(15)

loop_
_atom_type_symbol
_atom_type_description
_atom_type_scat_dispersion_real
_atom_type_scat_dispersion_imag
_atom_type_scat_source
C C 0.0033 0.0016 'International Tables Vol C Tables 4.2.6.8 and 6.1.1.4'
H H 0.0000 0.0000 'International Tables Vol C Tables 4.2.6.8 and 6.1.1.4'
O O 0.0106 0.0060 'International Tables Vol C Tables 4.2.6.8 and 6.1.1.4'
P P 0.1023 0.0942 'International Tables Vol C Tables 4.2.6.8 and 6.1.1.4'
Cl Cl 0.1484 0.1585 'International Tables Vol C Tables 4.2.6.8 and 6.1.1.4'
Ga Ga 0.2307 1.6083 'International Tables Vol C Tables 4.2.6.8 and 6.1.1.4'
Fe Fe 0.3463 0.8444 'International Tables Vol C Tables 4.2.6.8 and 6.1.1.4'

loop_
_geom_angle_atom_site_label_1
_geom_angle_atom_site_label_2
_geom_angle_atom_site_label_3
_geom_angle
Cl3 Ga1 Cl1 103.29(4)
Cl3 Ga1 Cl2 104.87(4)
Cl1 Ga1 Cl2 99.69(3)
Cl3 Ga1 Fe1 116.48(3)
Cl1 Ga1 Fe1 116.96(3)
Cl2 Ga1 Fe1 113.48(3)
C3 Fe1 C2 161.96(15)
C3 Fe1 C1 100.88(15)
C2 Fe1 C1 97.16(15)
C3 Fe1 P1 86.32(11)
C2 Fe1 P1 94.41(10)
C1 Fe1 P1 88.10(11)
C3 Fe1 P2 87.65(11)
C2 Fe1 P2 92.14(10)
C1 Fe1 P2 90.45(11)
P1 Fe1 P2 173.42(4)
C3 Fe1 Ga1 86.16(11)
C2 Fe1 Ga1 75.82(10)
C1 Fe1 Ga1 172.69(11)
P1 Fe1 Ga1 90.42(3)
P2 Fe1 Ga1 91.80(3)
C5 P1 C6 104.67(17)
C5 P1 C4 103.59(17)
C6 P1 C4 101.24(17)
C5 P1 Fe1 114.43(12)
C6 P1 Fe1 118.36(12)
C4 P1 Fe1 112.74(12)
O1 C1 Fe1 178.4(3)
Cl6 Ga2 Cl5 103.22(3)
Cl6 Ga2 Cl4 104.35(4)
Cl5 Ga2 Cl4 99.56(3)
Cl6 Ga2 Fe2 117.50(3)
Cl5 Ga2 Fe2 115.79(3)
Cl4 Ga2 Fe2 114.18(3)
C12 Fe2 C10 160.09(15)
C12 Fe2 C11 101.76(16)
C10 Fe2 C11 98.15(15)
C12 Fe2 P4 88.69(11)
C10 Fe2 P4 91.65(11)
C11 Fe2 P4 88.98(12)
C12 Fe2 P3 87.88(11)
C10 Fe2 P3 92.74(11)
C11 Fe2 P3 88.37(12)
P4 Fe2 P3 175.15(4)
C12 Fe2 Ga2 83.39(11)
C10 Fe2 Ga2 76.72(10)
C11 Fe2 Ga2 174.34(12)
P4 Fe2 Ga2 93.50(3)
P3 Fe2 Ga2 89.50(3)
C8 P2 C9 102.24(16)
C8 P2 C7 105.97(17)
C9 P2 C7 101.60(17)
C8 P2 Fe1 115.18(12)
C9 P2 Fe1 112.79(12)
C7 P2 Fe1 117.20(12)
O2 C2 Fe1 179.0(3)
C13 P3 C15 102.85(16)
C13 P3 C14 105.66(16)
C15 P3 C14 101.60(17)
C13 P3 Fe2 114.45(12)
C15 P3 Fe2 112.98(13)
C14 P3 Fe2 117.55(12)
O3 C3 Fe1 178.3(3)
C18 P4 C17 105.89(17)
C18 P4 C16 102.10(17)
C17 P4 C16 101.66(17)
C18 P4 Fe2 114.67(12)
C17 P4 Fe2 116.82(12)
C16 P4 Fe2 113.90(13)
P1 C4 H4A 109.5
P1 C4 H4B 109.5
H4A C4 H4B 109.5
P1 C4 H4C 109.5
H4A C4 H4C 109.5
H4B C4 H4C 109.5
P1 C5 H5A 109.5
P1 C5 H5B 109.5
H5A C5 H5B 109.5
P1 C5 H5C 109.5
H5A C5 H5C 109.5
H5B C5 H5C 109.5
P1 C6 H6A 109.5
P1 C6 H6B 109.5
H6A C6 H6B 109.5
P1 C6 H6C 109.5
H6A C6 H6C 109.5
H6B C6 H6C 109.5
P2 C7 H7A 109.5
P2 C7 H7B 109.5
H7A C7 H7B 109.5
P2 C7 H7C 109.5
H7A C7 H7C 109.5
H7B C7 H7C 109.5
P2 C8 H8A 109.5
P2 C8 H8B 109.5
H8A C8 H8B 109.5
P2 C8 H8C 109.5
H8A C8 H8C 109.5
H8B C8 H8C 109.5
P2 C9 H9A 109.5
P2 C9 H9B 109.5
H9A C9 H9B 109.5
P2 C9 H9C 109.5
H9A C9 H9C 109.5
H9B C9 H9C 109.5
O4 C10 Fe2 178.5(3)
O6 C12 Fe2 178.8(3)
P3 C13 H13A 109.5
P3 C13 H13B 109.5
H13A C13 H13B 109.5
P3 C13 H13C 109.5
H13A C13 H13C 109.5
H13B C13 H13C 109.5
P3 C14 H14A 109.5
P3 C14 H14B 109.5
H14A C14 H14B 109.5
P3 C14 H14C 109.5
H14A C14 H14C 109.5
H14B C14 H14C 109.5
P3 C15 H15A 109.5
P3 C15 H15B 109.5
H15A C15 H15B 109.5
P3 C15 H15C 109.5
H15A C15 H15C 109.5
H15B C15 H15C 109.5
P4 C16 H16A 109.5
P4 C16 H16B 109.5
H16A C16 H16B 109.5
P4 C16 H16C 109.5
H16A C16 H16C 109.5
H16B C16 H16C 109.5
P4 C17 H17A 109.5
P4 C17 H17B 109.5
H17A C17 H17B 109.5
P4 C17 H17C 109.5
H17A C17 H17C 109.5
H17B C17 H17C 109.5
P4 C18 H18A 109.5
P4 C18 H18B 109.5
H18A C18 H18B 109.5
P4 C18 H18C 109.5
H18A C18 H18C 109.5
H18B C18 H18C 109.5
O5 C11 Fe2 179.7(4)

loop_
_geom_bond_atom_site_label_1
_geom_bond_atom_site_label_2
_geom_bond_distance
Ga1 Cl3 2.2104(9)
Ga1 Cl1 2.2254(9)
Ga1 Cl2 2.2465(9)
Ga1 Fe1 2.4612(6)
Fe1 C3 1.782(3)
Fe1 C2 1.794(3)
Fe1 C1 1.801(3)
Fe1 P1 2.2651(10)
Fe1 P2 2.2678(9)
P1 C5 1.803(3)
P1 C6 1.809(3)
P1 C4 1.819(3)
O1 C1 1.139(4)
Ga2 Cl6 2.2129(9)
Ga2 Cl5 2.2337(9)
Ga2 Cl4 2.2348(10)
Ga2 Fe2 2.4643(6)
Fe2 C12 1.791(4)
Fe2 C10 1.795(4)
Fe2 C11 1.797(4)
Fe2 P4 2.2694(10)
Fe2 P3 2.2694(10)
P2 C8 1.807(3)
P2 C9 1.808(3)
P2 C7 1.809(4)
O2 C2 1.139(4)
P3 C13 1.801(3)
P3 C15 1.808(3)
P3 C14 1.812(3)
O3 C3 1.151(4)
P4 C18 1.810(4)
P4 C17 1.814(3)
P4 C16 1.816(3)
O4 C10 1.140(4)
C4 H4A 0.9800
C4 H4B 0.9800
C4 H4C 0.9800
O5 C11 1.144(4)
C5 H5A 0.9800
C5 H5B 0.9800
C5 H5C 0.9800
O6 C12 1.135(4)
C6 H6A 0.9800
C6 H6B 0.9800
C6 H6C 0.9800
C7 H7A 0.9800
C7 H7B 0.9800
C7 H7C 0.9800
C8 H8A 0.9800
C8 H8B 0.9800
C8 H8C 0.9800
C9 H9A 0.9800
C9 H9B 0.9800
C9 H9C 0.9800
C13 H13A 0.9800
C13 H13B 0.9800
C13 H13C 0.9800
C14 H14A 0.9800
C14 H14B 0.9800
C14 H14C 0.9800
C15 H15A 0.9800
C15 H15B 0.9800
C15 H15C 0.9800
C16 H16A 0.9800
C16 H16B 0.9800
C16 H16C 0.9800
C17 H17A 0.9800
C17 H17B 0.9800
C17 H17C 0.9800
C18 H18A 0.9800
C18 H18B 0.9800
C18 H18C 0.9800

loop_
_geom_torsion_atom_site_label_1
_geom_torsion_atom_site_label_2
_geom_torsion_atom_site_label_3
_geom_torsion_atom_site_label_4
_geom_torsion
Cl3 Ga1 Fe1 C3 -7.74(11)
Cl1 Ga1 Fe1 C3 115.06(11)
Cl2 Ga1 Fe1 C3 -129.68(11)
Cl3 Ga1 Fe1 C2 172.98(11)
Cl1 Ga1 Fe1 C2 -64.23(11)
Cl2 Ga1 Fe1 C2 51.03(11)
Cl3 Ga1 Fe1 P1 78.54(4)
Cl1 Ga1 Fe1 P1 -158.66(4)
Cl2 Ga1 Fe1 P1 -43.40(4)
Cl3 Ga1 Fe1 P2 -95.27(4)
Cl1 Ga1 Fe1 P2 27.53(4)
Cl2 Ga1 Fe1 P2 142.79(4)
C3 Fe1 P1 C5 175.43(17)
C2 Fe1 P1 C5 13.50(17)
C1 Fe1 P1 C5 -83.54(17)
Ga1 Fe1 P1 C5 89.30(13)
C3 Fe1 P1 C6 51.28(18)
C2 Fe1 P1 C6 -110.65(18)
C1 Fe1 P1 C6 152.31(18)
Ga1 Fe1 P1 C6 -34.85(15)
C3 Fe1 P1 C4 -66.52(17)
C2 Fe1 P1 C4 131.55(17)
C1 Fe1 P1 C4 34.51(17)
Ga1 Fe1 P1 C4 -152.65(13)
Cl6 Ga2 Fe2 C12 8.62(11)
Cl5 Ga2 Fe2 C12 -113.92(11)
Cl4 Ga2 Fe2 C12 131.31(11)
Cl6 Ga2 Fe2 C10 -172.24(11)
Cl5 Ga2 Fe2 C10 65.23(11)
Cl4 Ga2 Fe2 C10 -49.55(11)
Cl6 Ga2 Fe2 P4 96.89(4)
Cl5 Ga2 Fe2 P4 -25.64(4)
Cl4 Ga2 Fe2 P4 -140.42(4)
Cl6 Ga2 Fe2 P3 -79.30(4)
Cl5 Ga2 Fe2 P3 158.17(4)
Cl4 Ga2 Fe2 P3 43.39(4)
C3 Fe1 P2 C8 -36.70(17)
C2 Fe1 P2 C8 125.25(16)
C1 Fe1 P2 C8 -137.57(17)
Ga1 Fe1 P2 C8 49.38(13)
C3 Fe1 P2 C9 80.15(17)
C2 Fe1 P2 C9 -117.90(16)
C1 Fe1 P2 C9 -20.72(17)
Ga1 Fe1 P2 C9 166.23(13)
C3 Fe1 P2 C7 -162.39(18)
C2 Fe1 P2 C7 -0.44(17)
C1 Fe1 P2 C7 96.74(18)
Ga1 Fe1 P2 C7 -76.31(14)
C12 Fe2 P3 C13 -169.07(17)
C10 Fe2 P3 C13 -8.99(17)
C11 Fe2 P3 C13 89.09(17)
Ga2 Fe2 P3 C13 -85.66(13)
C12 Fe2 P3 C15 73.67(17)
C10 Fe2 P3 C15 -126.26(16)
C11 Fe2 P3 C15 -28.17(17)
Ga2 Fe2 P3 C15 157.07(13)
C12 Fe2 P3 C14 -44.20(17)
C10 Fe2 P3 C14 115.87(17)
C11 Fe2 P3 C14 -146.04(17)
Ga2 Fe2 P3 C14 39.20(14)
C12 Fe2 P4 C18 162.39(17)
C10 Fe2 P4 C18 2.31(17)
C11 Fe2 P4 C18 -95.82(17)
Ga2 Fe2 P4 C18 79.10(13)
C12 Fe2 P4 C17 37.65(17)
C10 Fe2 P4 C17 -122.43(17)
C11 Fe2 P4 C17 139.44(18)
Ga2 Fe2 P4 C17 -45.64(14)
C12 Fe2 P4 C16 -80.49(17)
C10 Fe2 P4 C16 119.43(17)
C11 Fe2 P4 C16 21.30(18)
Ga2 Fe2 P4 C16 -163.79(13)
